data_7241421
loop_
_publ_author_name
'Li, Si-Jia'
'Huang, Jian'
'He, Jin-Yu'
'Zhang, Rui-Jin'
'Qian, Hao-Dong'
'Dai, Xue-Lin'
'Kong, Han-Han'
'Xu, Hao'

_publ_section_title
;
 Highly enantioselective copper-catalyzed propargylic amination to access
 N-tethered 1,6-enynes
;
_journal_issue 63
_journal_name_full 'RSC Advances'
_journal_page_first 38478
_journal_page_last 38483
_journal_paper_doi 10.1039/D0RA07698H
_journal_volume 10
_journal_year 2020
_chemical_absolute_configuration ad
_chemical_formula_moiety 'C31 H26 Cl Cu N3 P'
_chemical_formula_sum 'C31 H26 Cl Cu N3 P'
_chemical_formula_weight 570.51
_space_group_crystal_system triclinic
_space_group_IT_number 1
_space_group_name_Hall 'P 1'
_space_group_name_H-M_alt 'P 1'
_atom_sites_solution_hydrogens geom
_atom_sites_solution_primary dual
_audit_creation_date 2019-10-15
_audit_creation_method
; 
Olex2 1.2 
(compiled 2018.05.29 svn.r3508 for OlexSys, GUI svn.r5506) 
;
_audit_update_record
;
2020-01-07 deposited with the CCDC.	2020-10-13 downloaded from the CCDC.
;
_cell_angle_alpha 87.751(3)
_cell_angle_beta 68.299(2)
_cell_angle_gamma 82.837(3)
_cell_formula_units_Z 1
_cell_length_a 8.8768(17)
_cell_length_b 8.8907(18)
_cell_length_c 9.3073(18)
_cell_measurement_reflns_used 2696
_cell_measurement_temperature 296(2)
_cell_measurement_theta_max 25.79
_cell_measurement_theta_min 2.31
_cell_volume 677.1(2)
_computing_cell_refinement 'SAINT v7.68A (Bruker, 2009)'
_computing_data_collection 'Bruker APEX2'
_computing_data_reduction 'SAINT v7.68A (Bruker, 2009)'
_computing_molecular_graphics 'Olex2 (Dolomanov et al., 2009)'
_computing_publication_material 'Olex2 (Dolomanov et al., 2009)'
_computing_structure_refinement 'XL (Sheldrick, 2008)'
_computing_structure_solution 'XM (Sheldrick, 2008)'
_diffrn_ambient_temperature 296(2)
_diffrn_measured_fraction_theta_full 0.984
_diffrn_measured_fraction_theta_max 0.975
_diffrn_measurement_device_type 'Bruker APEX-II CCD'
_diffrn_measurement_method '\f and \w scans'
_diffrn_radiation_monochromator graphite
_diffrn_radiation_type MoK\a
_diffrn_radiation_wavelength 0.71073
_diffrn_reflns_av_R_equivalents 0.0219
_diffrn_reflns_av_unetI/netI 0.0676
_diffrn_reflns_Laue_measured_fraction_full 0.984
_diffrn_reflns_Laue_measured_fraction_max 0.975
_diffrn_reflns_limit_h_max 11
_diffrn_reflns_limit_h_min -11
_diffrn_reflns_limit_k_max 11
_diffrn_reflns_limit_k_min -11
_diffrn_reflns_limit_l_max 12
_diffrn_reflns_limit_l_min -11
_diffrn_reflns_number 5695
_diffrn_reflns_point_group_measured_fraction_full 0.984
_diffrn_reflns_point_group_measured_fraction_max 0.975
_diffrn_reflns_theta_full 25.242
_diffrn_reflns_theta_max 27.437
_diffrn_reflns_theta_min 2.309
_diffrn_standards_number 0
_exptl_absorpt_coefficient_mu 0.989
_exptl_absorpt_correction_T_max 0.7455
_exptl_absorpt_correction_T_min 0.6304
_exptl_absorpt_correction_type multi-scan
_exptl_absorpt_process_details 'SADABS-2008/1 (Bruker,2008)'
_exptl_crystal_colour yellow
_exptl_crystal_colour_primary yellow
_exptl_crystal_density_diffrn 1.399
_exptl_crystal_description block
_exptl_crystal_F_000 294
_exptl_crystal_size_max 0.12
_exptl_crystal_size_mid 0.1
_exptl_crystal_size_min 0.1
_refine_diff_density_max 0.628
_refine_diff_density_min -0.425
_refine_diff_density_rms 0.060
_refine_ls_abs_structure_details
; 
 Refined as an inversion twin. 
;
_refine_ls_abs_structure_Flack 0.041(17)
_refine_ls_extinction_method none
_refine_ls_goodness_of_fit_ref 0.999
_refine_ls_hydrogen_treatment constr
_refine_ls_matrix_type full
_refine_ls_number_parameters 324
_refine_ls_number_reflns 4709
_refine_ls_number_restraints 3
_refine_ls_restrained_S_all 0.998
_refine_ls_R_factor_all 0.0443
_refine_ls_R_factor_gt 0.0360
_refine_ls_shift/su_max 0.000
_refine_ls_shift/su_mean 0.000
_refine_ls_structure_factor_coef Fsqd
_refine_ls_weighting_details 'w=1/[\s^2^(Fo^2^)+(0.0377P)^2^] where P=(Fo^2^+2Fc^2^)/3'
_refine_ls_weighting_scheme calc
_refine_ls_wR_factor_gt 0.0894
_refine_ls_wR_factor_ref 0.0930
_reflns_Friedel_coverage 1.000
_reflns_Friedel_fraction_full 0.984
_reflns_Friedel_fraction_max 0.975
_reflns_number_gt 4106
_reflns_number_total 4709
_reflns_threshold_expression 'I > 2\s(I)'
_cod_data_source_file d0ra07698h2.cif
_cod_data_source_block mo_191014a_0m
_cod_database_code 7241421
_shelx_shelxl_version_number 2014/7
_shelx_space_group_comment
; 
The symmetry employed for this shelxl refinement is uniquely defined 
by the following loop, which should always be used as a source of 
symmetry information in preference to the above space-group names. 
They are only intended as comments. 
;
_shelx_estimated_absorpt_t_max 0.908
_shelx_estimated_absorpt_t_min 0.890
_olex2_refinement_description
; 
1. Twinned data refinement 
 Scales: 0.959(17) 
 0.041(17) 
2. Fixed Uiso 
 At 1.2 times of: 
  All C(H) groups 
 At 1.5 times of: 
  All C(H,H,H) groups 
3.a Ternary CH refined with riding coordinates: 
 C12(H12) 
3.b Aromatic/amide H refined with riding coordinates: 
 C2(H2), C3(H3), C4(H4), C5(H5), C11(H11), C10(H10), C9(H9), C8(H8), C16(H16), 
 C17(H17), C18(H18), C19(H19), C21(H21), C22(H22), C23(H23), C24(H24), C25(H25), 
  C27(H27), C28(H28), C29(H29), C30(H30), C31(H31) 
3.c Fitted hexagon refined as free rotating group: 
 C7(N3,C11,C10,C9,C8) 
3.d Idealised Me refined as rotating group: 
 C13(H13A,H13B,H13C) 
;
_olex2_submission_special_instructions 'No special instructions were received'

loop_
_space_group_symop_operation_xyz
'x, y, z'

loop_
_atom_site_label
_atom_site_type_symbol
_atom_site_fract_x
_atom_site_fract_y
_atom_site_fract_z
_atom_site_U_iso_or_equiv
_atom_site_adp_type
_atom_site_occupancy
_atom_site_site_symmetry_order
_atom_site_calc_flag
_atom_site_refinement_flags_posn
_atom_site_refinement_flags_adp
_atom_site_refinement_flags_occupancy
_atom_site_disorder_assembly
_atom_site_disorder_group
C1 C 0.4463(5) 1.2509(5) 0.2873(5) 0.0302(9) Uani 1 1 d . . . . .
C2 C 0.4721(7) 1.3042(6) 0.4128(6) 0.0411(12) Uani 1 1 d . . . . .
H2 H 0.3931 1.3009 0.5116 0.049 Uiso 1 1 calc R . . . .
C3 C 0.6149(7) 1.3619(6) 0.3906(7) 0.0484(13) Uani 1 1 d . . . . .
H3 H 0.6349 1.3961 0.4743 0.058 Uiso 1 1 calc R . . . .
C4 C 0.7273(7) 1.3687(7) 0.2442(7) 0.0538(14) Uani 1 1 d . . . . .
H4 H 0.8233 1.4109 0.2262 0.065 Uiso 1 1 calc R . . . .
C5 C 0.6964(7) 1.3114(6) 0.1218(6) 0.0445(12) Uani 1 1 d . . . . .
H5 H 0.7737 1.3156 0.0222 0.053 Uiso 1 1 calc R . . . .
C6 C 0.2952(5) 1.1889(5) 0.3000(5) 0.0300(9) Uani 1 1 d . . . . .
C7 C 0.1688(3) 1.1726(3) 0.4516(3) 0.0354(10) Uani 1 1 d . . . . .
N3 N 0.0292(4) 1.2766(3) 0.4882(4) 0.0522(11) Uani 1 1 d G . . . .
C11 C -0.1045(3) 1.2600(4) 0.6230(4) 0.0620(18) Uani 1 1 d G . . . .
H11 H -0.1978 1.3296 0.6474 0.074 Uiso 1 1 calc R . . . .
C10 C -0.0987(4) 1.1394(5) 0.7212(3) 0.0566(16) Uani 1 1 d G . . . .
H10 H -0.1881 1.1283 0.8113 0.068 Uiso 1 1 calc R . . . .
C9 C 0.0409(5) 1.0354(4) 0.6846(4) 0.0596(16) Uani 1 1 d G . . . .
H9 H 0.0448 0.9547 0.7503 0.072 Uiso 1 1 calc R . . . .
C8 C 0.1746(4) 1.0520(4) 0.5498(4) 0.0516(14) Uani 1 1 d G . . . .
H8 H 0.2679 0.9824 0.5253 0.062 Uiso 1 1 calc R . . . .
C12 C 0.1502(6) 1.0690(6) 0.1700(6) 0.0383(11) Uani 1 1 d . . . . .
H12 H 0.0537 1.0957 0.2634 0.046 Uiso 1 1 calc R . . . .
C13 C 0.1078(7) 1.1189(6) 0.0289(7) 0.0478(13) Uani 1 1 d . . . . .
H13A H 0.0805 1.2269 0.0317 0.072 Uiso 1 1 calc GR . . . .
H13B H 0.0163 1.0707 0.0303 0.072 Uiso 1 1 calc GR . . . .
H13C H 0.2000 1.0903 -0.0637 0.072 Uiso 1 1 calc GR . . . .
C14 C 0.2023(6) 0.8994(5) 0.1716(5) 0.0349(10) Uani 1 1 d . . . . .
C15 C 0.3459(6) 0.8210(5) 0.0631(5) 0.0335(10) Uani 1 1 d . . . . .
C16 C 0.3679(7) 0.6638(6) 0.0729(7) 0.0472(12) Uani 1 1 d . . . . .
H16 H 0.4609 0.6107 0.0019 0.057 Uiso 1 1 calc R . . . .
C17 C 0.2578(9) 0.5835(7) 0.1835(8) 0.0586(16) Uani 1 1 d . . . . .
H17 H 0.2748 0.4782 0.1848 0.070 Uiso 1 1 calc R . . . .
C18 C 0.1246(8) 0.6597(7) 0.2900(7) 0.0560(15) Uani 1 1 d . . . . .
H18 H 0.0518 0.6059 0.3667 0.067 Uiso 1 1 calc R . . . .
C19 C 0.0942(7) 0.8164(7) 0.2875(6) 0.0478(14) Uani 1 1 d . . . . .
H19 H 0.0023 0.8666 0.3625 0.057 Uiso 1 1 calc R . . . .
C20 C 0.4946(6) 0.8671(5) -0.2699(6) 0.0340(10) Uani 1 1 d . . . . .
C21 C 0.4113(7) 0.7550(6) -0.2896(7) 0.0447(12) Uani 1 1 d . . . . .
H21 H 0.3433 0.7076 -0.2032 0.054 Uiso 1 1 calc R . . . .
C22 C 0.4266(8) 0.7103(7) -0.4370(7) 0.0551(14) Uani 1 1 d . . . . .
H22 H 0.3708 0.6326 -0.4484 0.066 Uiso 1 1 calc R . . . .
C23 C 0.5243(8) 0.7814(7) -0.5652(7) 0.0558(16) Uani 1 1 d . . . . .
H23 H 0.5354 0.7513 -0.6635 0.067 Uiso 1 1 calc R . . . .
C24 C 0.6070(7) 0.8989(7) -0.5477(7) 0.0542(14) Uani 1 1 d . . . . .
H24 H 0.6739 0.9470 -0.6342 0.065 Uiso 1 1 calc R . . . .
C25 C 0.5888(7) 0.9433(6) -0.4011(6) 0.0453(12) Uani 1 1 d . . . . .
H25 H 0.6396 1.0248 -0.3891 0.054 Uiso 1 1 calc R . . . .
C26 C 0.6939(6) 0.7981(5) -0.0934(6) 0.0356(10) Uani 1 1 d . . . . .
C27 C 0.7762(8) 0.6862(7) -0.2047(8) 0.0592(16) Uani 1 1 d . . . . .
H27 H 0.7357 0.6664 -0.2801 0.071 Uiso 1 1 calc R . . . .
C28 C 0.9195(8) 0.6041(8) -0.2026(10) 0.0716(19) Uani 1 1 d . . . . .
H28 H 0.9755 0.5310 -0.2786 0.086 Uiso 1 1 calc R . . . .
C29 C 0.9797(8) 0.6292(8) -0.0906(9) 0.0654(18) Uani 1 1 d . . . . .
H29 H 1.0735 0.5713 -0.0881 0.078 Uiso 1 1 calc R . . . .
C30 C 0.9011(9) 0.7390(8) 0.0159(9) 0.0650(18) Uani 1 1 d . . . . .
H30 H 0.9426 0.7577 0.0909 0.078 Uiso 1 1 calc R . . . .
C31 C 0.7585(7) 0.8253(7) 0.0157(6) 0.0490(13) Uani 1 1 d . . . . .
H31 H 0.7068 0.9013 0.0895 0.059 Uiso 1 1 calc R . . . .
Cl1 Cl 0.46979(19) 1.34622(15) -0.19451(15) 0.0535(4) Uani 1 1 d . . . . .
Cu1 Cu 0.48376(5) 1.16032(5) -0.02663(5) 0.03606(17) Uani 1 1 d . . . . .
N1 N 0.5600(5) 1.2508(4) 0.1425(4) 0.0342(9) Uani 1 1 d . . . . .
N2 N 0.2830(5) 1.1512(4) 0.1736(4) 0.0330(8) Uani 1 1 d . . . . .
P1 P 0.50592(14) 0.91754(12) -0.08593(13) 0.0317(3) Uani 1 1 d . . . . .

loop_
_atom_site_aniso_label
_atom_site_aniso_U_11
_atom_site_aniso_U_22
_atom_site_aniso_U_33
_atom_site_aniso_U_23
_atom_site_aniso_U_13
_atom_site_aniso_U_12
C1 0.032(2) 0.028(2) 0.027(2) -0.0005(16) -0.0075(18) -0.0001(16)
C2 0.053(3) 0.045(3) 0.024(3) -0.003(2) -0.013(2) -0.003(2)
C3 0.054(3) 0.059(3) 0.040(3) -0.007(2) -0.025(3) -0.009(2)
C4 0.043(3) 0.065(4) 0.056(4) -0.009(3) -0.018(3) -0.015(2)
C5 0.042(3) 0.051(3) 0.037(3) -0.006(2) -0.008(2) -0.010(2)
C6 0.031(2) 0.027(2) 0.028(2) -0.0001(17) -0.0062(18) -0.0020(16)
C7 0.039(3) 0.040(2) 0.025(2) -0.0009(18) -0.009(2) -0.0055(19)
N3 0.048(3) 0.051(3) 0.043(3) -0.004(2) -0.005(2) 0.0090(19)
C11 0.039(3) 0.085(5) 0.049(4) -0.018(3) -0.003(3) 0.003(3)
C10 0.050(3) 0.082(4) 0.031(3) -0.011(3) 0.000(2) -0.024(3)
C9 0.068(4) 0.068(4) 0.035(3) 0.015(3) -0.008(3) -0.019(3)
C8 0.043(3) 0.065(4) 0.036(3) 0.014(3) -0.007(2) 0.003(3)
C12 0.033(2) 0.048(3) 0.031(3) -0.009(2) -0.007(2) -0.007(2)
C13 0.047(3) 0.048(3) 0.050(3) -0.004(2) -0.022(3) 0.001(2)
C14 0.037(2) 0.043(2) 0.027(2) 0.0031(19) -0.013(2) -0.0112(19)
C15 0.035(2) 0.038(2) 0.028(2) 0.0050(18) -0.0114(19) -0.0088(18)
C16 0.050(3) 0.042(3) 0.054(3) 0.006(2) -0.025(3) -0.004(2)
C17 0.074(4) 0.041(3) 0.074(4) 0.026(3) -0.040(4) -0.021(3)
C18 0.057(4) 0.067(4) 0.049(4) 0.026(3) -0.021(3) -0.030(3)
C19 0.048(3) 0.066(4) 0.027(3) 0.011(2) -0.008(2) -0.024(3)
C20 0.040(3) 0.031(2) 0.030(2) -0.0041(18) -0.015(2) 0.0051(19)
C21 0.055(3) 0.037(3) 0.047(3) 0.000(2) -0.025(3) -0.003(2)
C22 0.076(4) 0.045(3) 0.051(4) -0.008(3) -0.030(3) -0.007(3)
C23 0.071(4) 0.062(4) 0.034(3) -0.015(3) -0.022(3) 0.006(3)
C24 0.055(3) 0.073(4) 0.033(3) -0.004(3) -0.015(3) -0.005(3)
C25 0.047(3) 0.058(3) 0.030(3) 0.005(2) -0.010(2) -0.015(2)
C26 0.032(2) 0.038(2) 0.036(3) 0.002(2) -0.011(2) -0.0084(18)
C27 0.054(4) 0.061(4) 0.069(4) -0.021(3) -0.034(3) 0.013(3)
C28 0.057(4) 0.066(4) 0.095(5) -0.022(4) -0.037(4) 0.015(3)
C29 0.049(4) 0.059(4) 0.098(6) 0.022(4) -0.040(4) -0.009(3)
C30 0.070(4) 0.076(4) 0.068(4) 0.024(4) -0.046(4) -0.020(3)
C31 0.058(3) 0.058(3) 0.037(3) 0.006(2) -0.022(3) -0.014(3)
Cl1 0.0739(10) 0.0460(7) 0.0329(7) 0.0077(5) -0.0125(6) -0.0033(6)
Cu1 0.0416(3) 0.0355(3) 0.0258(3) -0.0013(2) -0.0054(2) -0.0071(2)
N1 0.040(2) 0.034(2) 0.026(2) -0.0017(16) -0.0089(18) -0.0051(17)
N2 0.032(2) 0.0344(19) 0.027(2) -0.0024(15) -0.0033(16) -0.0057(15)
P1 0.0343(6) 0.0329(6) 0.0253(6) -0.0016(5) -0.0076(5) -0.0039(5)

loop_
_atom_type_symbol
_atom_type_description
_atom_type_scat_dispersion_real
_atom_type_scat_dispersion_imag
_atom_type_scat_source
C C 0.0033 0.0016 'International Tables Vol C Tables 4.2.6.8 and 6.1.1.4'
H H 0.0000 0.0000 'International Tables Vol C Tables 4.2.6.8 and 6.1.1.4'
Cl Cl 0.1484 0.1585 'International Tables Vol C Tables 4.2.6.8 and 6.1.1.4'
Cu Cu 0.3201 1.2651 'International Tables Vol C Tables 4.2.6.8 and 6.1.1.4'
N N 0.0061 0.0033 'International Tables Vol C Tables 4.2.6.8 and 6.1.1.4'
P P 0.1023 0.0942 'International Tables Vol C Tables 4.2.6.8 and 6.1.1.4'

loop_
_geom_angle_atom_site_label_1
_geom_angle_atom_site_label_2
_geom_angle_atom_site_label_3
_geom_angle
_geom_angle_site_symmetry_1
_geom_angle_site_symmetry_3
_geom_angle_publ_flag
C2 C1 C6 123.2(4) . . ?
N1 C1 C2 121.8(4) . . ?
N1 C1 C6 114.9(4) . . ?
C1 C2 H2 120.2 . . ?
C3 C2 C1 119.5(5) . . ?
C3 C2 H2 120.2 . . ?
C2 C3 H3 120.4 . . ?
C4 C3 C2 119.1(5) . . ?
C4 C3 H3 120.4 . . ?
C3 C4 H4 120.4 . . ?
C3 C4 C5 119.1(5) . . ?
C5 C4 H4 120.4 . . ?
C4 C5 H5 118.9 . . ?
N1 C5 C4 122.3(5) . . ?
N1 C5 H5 118.9 . . ?
C7 C6 C1 119.9(4) . . ?
N2 C6 C1 116.9(4) . . ?
N2 C6 C7 123.1(4) . . ?
N3 C7 C6 116.1(3) . . ?
N3 C7 C8 120.0 . . ?
C8 C7 C6 123.5(3) . . ?
C7 N3 C11 120.0 . . ?
N3 C11 H11 120.0 . . ?
C10 C11 N3 120.0 . . ?
C10 C11 H11 120.0 . . ?
C11 C10 H10 120.0 . . ?
C11 C10 C9 120.0 . . ?
C9 C10 H10 120.0 . . ?
C10 C9 H9 120.0 . . ?
C8 C9 C10 120.0 . . ?
C8 C9 H9 120.0 . . ?
C7 C8 H8 120.0 . . ?
C9 C8 C7 120.0 . . ?
C9 C8 H8 120.0 . . ?
C13 C12 H12 108.5 . . ?
C14 C12 H12 108.5 . . ?
C14 C12 C13 113.1(4) . . ?
N2 C12 H12 108.5 . . ?
N2 C12 C13 109.4(4) . . ?
N2 C12 C14 108.8(4) . . ?
C12 C13 H13A 109.5 . . ?
C12 C13 H13B 109.5 . . ?
C12 C13 H13C 109.5 . . ?
H13A C13 H13B 109.5 . . ?
H13A C13 H13C 109.5 . . ?
H13B C13 H13C 109.5 . . ?
C15 C14 C12 125.0(4) . . ?
C19 C14 C12 116.0(5) . . ?
C19 C14 C15 118.9(5) . . ?
C14 C15 P1 123.4(3) . . ?
C16 C15 C14 117.6(4) . . ?
C16 C15 P1 119.0(4) . . ?
C15 C16 H16 118.6 . . ?
C17 C16 C15 122.7(6) . . ?
C17 C16 H16 118.6 . . ?
C16 C17 H17 120.4 . . ?
C18 C17 C16 119.2(6) . . ?
C18 C17 H17 120.4 . . ?
C17 C18 H18 119.3 . . ?
C17 C18 C19 121.4(5) . . ?
C19 C18 H18 119.3 . . ?
C14 C19 H19 120.0 . . ?
C18 C19 C14 120.1(5) . . ?
C18 C19 H19 120.0 . . ?
C21 C20 C25 118.5(5) . . ?
C21 C20 P1 125.0(4) . . ?
C25 C20 P1 116.3(4) . . ?
C20 C21 H21 119.4 . . ?
C20 C21 C22 121.2(6) . . ?
C22 C21 H21 119.4 . . ?
C21 C22 H22 120.0 . . ?
C23 C22 C21 119.9(5) . . ?
C23 C22 H22 120.0 . . ?
C22 C23 H23 120.0 . . ?
C22 C23 C24 119.9(5) . . ?
C24 C23 H23 120.0 . . ?
C23 C24 H24 120.2 . . ?
C25 C24 C23 119.5(6) . . ?
C25 C24 H24 120.2 . . ?
C20 C25 H25 119.6 . . ?
C24 C25 C20 120.8(5) . . ?
C24 C25 H25 119.6 . . ?
C27 C26 P1 124.0(4) . . ?
C31 C26 C27 118.5(5) . . ?
C31 C26 P1 117.5(4) . . ?
C26 C27 H27 120.1 . . ?
C28 C27 C26 119.7(6) . . ?
C28 C27 H27 120.1 . . ?
C27 C28 H28 119.4 . . ?
C29 C28 C27 121.2(6) . . ?
C29 C28 H28 119.4 . . ?
C28 C29 H29 120.5 . . ?
C30 C29 C28 119.1(6) . . ?
C30 C29 H29 120.5 . . ?
C29 C30 H30 119.4 . . ?
C29 C30 C31 121.3(6) . . ?
C31 C30 H30 119.4 . . ?
C26 C31 C30 120.2(6) . . ?
C26 C31 H31 119.9 . . ?
C30 C31 H31 119.9 . . ?
N1 Cu1 Cl1 108.04(11) . . ?
N1 Cu1 P1 126.19(11) . . ?
N2 Cu1 Cl1 117.27(12) . . ?
N2 Cu1 N1 77.43(15) . . ?
N2 Cu1 P1 94.82(11) . . ?
P1 Cu1 Cl1 122.02(5) . . ?
C1 N1 Cu1 112.9(3) . . ?
C5 N1 C1 118.0(4) . . ?
C5 N1 Cu1 129.0(3) . . ?
C6 N2 C12 122.7(4) . . ?
C6 N2 Cu1 117.5(3) . . ?
C12 N2 Cu1 118.1(3) . . ?
C15 P1 Cu1 110.86(15) . . ?
C20 P1 C15 105.0(2) . . ?
C20 P1 C26 100.8(2) . . ?
C20 P1 Cu1 118.94(15) . . ?
C26 P1 C15 102.0(2) . . ?
C26 P1 Cu1 117.21(15) . . ?

loop_
_geom_bond_atom_site_label_1
_geom_bond_atom_site_label_2
_geom_bond_distance
_geom_bond_site_symmetry_2
_geom_bond_publ_flag
C1 C2 1.382(7) . ?
C1 C6 1.475(6) . ?
C1 N1 1.352(6) . ?
C2 H2 0.9300 . ?
C2 C3 1.368(8) . ?
C3 H3 0.9300 . ?
C3 C4 1.363(8) . ?
C4 H4 0.9300 . ?
C4 C5 1.394(8) . ?
C5 H5 0.9300 . ?
C5 N1 1.332(7) . ?
C6 C7 1.458(5) . ?
C6 N2 1.282(6) . ?
C7 N3 1.3900 . ?
C7 C8 1.3900 . ?
N3 C11 1.3900 . ?
C11 H11 0.9300 . ?
C11 C10 1.3900 . ?
C10 H10 0.9300 . ?
C10 C9 1.3900 . ?
C9 H9 0.9300 . ?
C9 C8 1.3900 . ?
C8 H8 0.9300 . ?
C12 H12 0.9800 . ?
C12 C13 1.529(8) . ?
C12 C14 1.522(7) . ?
C12 N2 1.474(6) . ?
C13 H13A 0.9600 . ?
C13 H13B 0.9600 . ?
C13 H13C 0.9600 . ?
C14 C15 1.419(7) . ?
C14 C19 1.406(7) . ?
C15 C16 1.391(7) . ?
C15 P1 1.853(5) . ?
C16 H16 0.9300 . ?
C16 C17 1.377(9) . ?
C17 H17 0.9300 . ?
C17 C18 1.351(10) . ?
C18 H18 0.9300 . ?
C18 C19 1.387(9) . ?
C19 H19 0.9300 . ?
C20 C21 1.368(7) . ?
C20 C25 1.404(7) . ?
C20 P1 1.828(5) . ?
C21 H21 0.9300 . ?
C21 C22 1.397(8) . ?
C22 H22 0.9300 . ?
C22 C23 1.374(9) . ?
C23 H23 0.9300 . ?
C23 C24 1.396(9) . ?
C24 H24 0.9300 . ?
C24 C25 1.381(8) . ?
C25 H25 0.9300 . ?
C26 C27 1.392(7) . ?
C26 C31 1.380(7) . ?
C26 P1 1.842(5) . ?
C27 H27 0.9300 . ?
C27 C28 1.391(9) . ?
C28 H28 0.9300 . ?
C28 C29 1.372(10) . ?
C29 H29 0.9300 . ?
C29 C30 1.348(10) . ?
C30 H30 0.9300 . ?
C30 C31 1.396(9) . ?
C31 H31 0.9300 . ?
Cl1 Cu1 2.2534(14) . ?
Cu1 N1 2.146(4) . ?
Cu1 N2 2.055(4) . ?
Cu1 P1 2.2158(12) . ?

loop_
_geom_torsion_atom_site_label_1
_geom_torsion_atom_site_label_2
_geom_torsion_atom_site_label_3
_geom_torsion_atom_site_label_4
_geom_torsion
_geom_torsion_site_symmetry_1
_geom_torsion_site_symmetry_2
_geom_torsion_site_symmetry_3
_geom_torsion_site_symmetry_4
_geom_torsion_publ_flag
C1 C2 C3 C4 1.5(8) . . . . ?
C1 C6 C7 N3 106.2(4) . . . . ?
C1 C6 C7 C8 -80.9(4) . . . . ?
C1 C6 N2 C12 171.5(4) . . . . ?
C1 C6 N2 Cu1 6.3(5) . . . . ?
C2 C1 C6 C7 -4.0(7) . . . . ?
C2 C1 C6 N2 176.2(4) . . . . ?
C2 C1 N1 C5 -3.4(7) . . . . ?
C2 C1 N1 Cu1 179.8(4) . . . . ?
C2 C3 C4 C5 -2.4(9) . . . . ?
C3 C4 C5 N1 0.4(9) . . . . ?
C4 C5 N1 C1 2.5(8) . . . . ?
C4 C5 N1 Cu1 178.6(4) . . . . ?
C6 C1 C2 C3 -179.1(5) . . . . ?
C6 C1 N1 C5 177.1(4) . . . . ?
C6 C1 N1 Cu1 0.3(5) . . . . ?
C6 C7 N3 C11 173.2(3) . . . . ?
C6 C7 C8 C9 -172.7(3) . . . . ?
C7 C6 N2 C12 -8.3(7) . . . . ?
C7 C6 N2 Cu1 -173.4(3) . . . . ?
C7 N3 C11 C10 0.0 . . . . ?
N3 C7 C8 C9 0.0 . . . . ?
N3 C11 C10 C9 0.0 . . . . ?
C11 C10 C9 C8 0.0 . . . . ?
C10 C9 C8 C7 0.0 . . . . ?
C8 C7 N3 C11 0.0 . . . . ?
C12 C14 C15 C16 -174.3(5) . . . . ?
C12 C14 C15 P1 7.3(6) . . . . ?
C12 C14 C19 C18 174.5(5) . . . . ?
C13 C12 C14 C15 65.8(6) . . . . ?
C13 C12 C14 C19 -111.7(5) . . . . ?
C13 C12 N2 C6 147.2(4) . . . . ?
C13 C12 N2 Cu1 -47.8(5) . . . . ?
C14 C12 N2 C6 -88.8(5) . . . . ?
C14 C12 N2 Cu1 76.3(4) . . . . ?
C14 C15 C16 C17 -0.6(8) . . . . ?
C14 C15 P1 C20 -111.8(4) . . . . ?
C14 C15 P1 C26 143.4(4) . . . . ?
C14 C15 P1 Cu1 17.8(4) . . . . ?
C15 C14 C19 C18 -3.1(8) . . . . ?
C15 C16 C17 C18 -1.9(10) . . . . ?
C16 C15 P1 C20 69.9(4) . . . . ?
C16 C15 P1 C26 -35.0(4) . . . . ?
C16 C15 P1 Cu1 -160.5(4) . . . . ?
C16 C17 C18 C19 2.0(10) . . . . ?
C17 C18 C19 C14 0.6(9) . . . . ?
C19 C14 C15 C16 3.1(7) . . . . ?
C19 C14 C15 P1 -175.2(4) . . . . ?
C20 C21 C22 C23 -1.2(9) . . . . ?
C21 C20 C25 C24 -4.7(8) . . . . ?
C21 C20 P1 C15 -13.3(5) . . . . ?
C21 C20 P1 C26 92.3(5) . . . . ?
C21 C20 P1 Cu1 -138.0(4) . . . . ?
C21 C22 C23 C24 -0.5(10) . . . . ?
C22 C23 C24 C25 -0.4(10) . . . . ?
C23 C24 C25 C20 3.1(9) . . . . ?
C25 C20 C21 C22 3.8(8) . . . . ?
C25 C20 P1 C15 171.4(4) . . . . ?
C25 C20 P1 C26 -82.9(4) . . . . ?
C25 C20 P1 Cu1 46.7(4) . . . . ?
C26 C27 C28 C29 1.4(12) . . . . ?
C27 C26 C31 C30 -1.6(8) . . . . ?
C27 C26 P1 C15 98.9(5) . . . . ?
C27 C26 P1 C20 -9.1(5) . . . . ?
C27 C26 P1 Cu1 -139.9(5) . . . . ?
C27 C28 C29 C30 -2.3(11) . . . . ?
C28 C29 C30 C31 1.2(10) . . . . ?
C29 C30 C31 C26 0.8(9) . . . . ?
C31 C26 C27 C28 0.6(10) . . . . ?
C31 C26 P1 C15 -83.1(4) . . . . ?
C31 C26 P1 C20 168.9(4) . . . . ?
C31 C26 P1 Cu1 38.2(4) . . . . ?
N1 C1 C2 C3 1.5(8) . . . . ?
N1 C1 C6 C7 175.4(4) . . . . ?
N1 C1 C6 N2 -4.3(6) . . . . ?
N2 C6 C7 N3 -74.0(5) . . . . ?
N2 C6 C7 C8 98.9(5) . . . . ?
N2 C12 C14 C15 -56.0(6) . . . . ?
N2 C12 C14 C19 126.5(5) . . . . ?
P1 C15 C16 C17 177.8(5) . . . . ?
P1 C20 C21 C22 -171.4(4) . . . . ?
P1 C20 C25 C24 170.8(4) . . . . ?
P1 C26 C27 C28 178.6(6) . . . . ?
P1 C26 C31 C30 -179.8(5) . . . . ?

loop_
_twin_individual_id
_twin_individual_mass_fraction_refined
1 0.959(17)
2 0.041(17)
